data_4084448
loop_
_publ_author_name
'Kulinna, Heiko'
'Spaniol, Thomas P.'
'Okuda, Jun'

_publ_section_title
;
 Neutral and Cationic Zirconium Hydrides Supported by a Dianionic
 (NNNN)-Type Macrocycle Ligand
;
_journal_issue 11
_journal_name_full Organometallics
_journal_page_first 2160
_journal_paper_doi 10.1021/om500820k
_journal_volume 34
_journal_year 2015
_chemical_formula_moiety 'C28 H62 N8 O2 Zr2, 2(C24 H12 B Cl8)'
_chemical_formula_sum 'C76 H86 B2 Cl16 N8 O2 Zr2'
_chemical_formula_weight 1914.79
_chemical_name_systematic
;
 ?
;
_space_group_IT_number 2
_symmetry_cell_setting triclinic
_symmetry_space_group_name_Hall '-P 1'
_symmetry_space_group_name_H-M 'P -1'
_atom_sites_solution_hydrogens geom
_atom_sites_solution_primary direct
_atom_sites_solution_secondary difmap
_audit_creation_method SHELXL-97
_cell_angle_alpha 87.5515(11)
_cell_angle_beta 66.8464(10)
_cell_angle_gamma 85.0735(11)
_cell_formula_units_Z 2
_cell_length_a 14.8816(10)
_cell_length_b 16.6278(11)
_cell_length_c 17.9682(12)
_cell_measurement_reflns_used 6839
_cell_measurement_temperature 100(2)
_cell_measurement_theta_max 23.99
_cell_measurement_theta_min 2.28
_cell_volume 4072.8(5)
_computing_cell_refinement 'Bruker SAINT'
_computing_data_collection 'Bruker APEX'
_computing_data_reduction 'Bruker SAINT'
_computing_molecular_graphics 'ORTEP-III (Farrugia, 1999)'
_computing_structure_refinement 'SHELXL-97 (Sheldrick, 1997)'
_computing_structure_solution 'SIR-92 (Altomare 1992)'
_diffrn_ambient_temperature 100(2)
_diffrn_measured_fraction_theta_full 0.996
_diffrn_measured_fraction_theta_max 0.996
_diffrn_measurement_device_type 'Bruker APEX-I CCD'
_diffrn_measurement_method '\w scans'
_diffrn_radiation_monochromator 'multilayer optics'
_diffrn_radiation_source microsource
_diffrn_radiation_type MoK\a
_diffrn_radiation_wavelength 0.71073
_diffrn_reflns_av_R_equivalents 0.0500
_diffrn_reflns_av_sigmaI/netI 0.0636
_diffrn_reflns_limit_h_max 19
_diffrn_reflns_limit_h_min -19
_diffrn_reflns_limit_k_max 21
_diffrn_reflns_limit_k_min -21
_diffrn_reflns_limit_l_max 23
_diffrn_reflns_limit_l_min -23
_diffrn_reflns_number 54540
_diffrn_reflns_theta_full 27.80
_diffrn_reflns_theta_max 27.80
_diffrn_reflns_theta_min 1.73
_exptl_absorpt_coefficient_mu 0.832
_exptl_absorpt_correction_T_max 0.8853
_exptl_absorpt_correction_T_min 0.6762
_exptl_absorpt_correction_type multi-scan
_exptl_absorpt_process_details 'Sadabs Bruker'
_exptl_crystal_colour yellow
_exptl_crystal_density_diffrn 1.561
_exptl_crystal_density_method 'not measured'
_exptl_crystal_description plate
_exptl_crystal_F_000 1952
_exptl_crystal_size_max 0.51
_exptl_crystal_size_mid 0.25
_exptl_crystal_size_min 0.15
_refine_diff_density_max 1.712
_refine_diff_density_min -1.408
_refine_diff_density_rms 0.135
_refine_ls_extinction_method none
_refine_ls_goodness_of_fit_ref 1.053
_refine_ls_hydrogen_treatment mixed
_refine_ls_matrix_type full
_refine_ls_number_parameters 977
_refine_ls_number_reflns 19198
_refine_ls_number_restraints 0
_refine_ls_restrained_S_all 1.053
_refine_ls_R_factor_all 0.0875
_refine_ls_R_factor_gt 0.0613
_refine_ls_shift/su_max 0.001
_refine_ls_shift/su_mean 0.000
_refine_ls_structure_factor_coef Fsqd
_refine_ls_weighting_details 'calc w=1/[\s^2^(Fo^2^)+(0.0999P)^2^+2.8349P] where P=(Fo^2^+2Fc^2^)/3'
_refine_ls_weighting_scheme calc
_refine_ls_wR_factor_gt 0.1650
_refine_ls_wR_factor_ref 0.1880
_reflns_number_gt 13858
_reflns_number_total 19198
_reflns_threshold_expression >2sigma(I)
_cod_data_source_file om500820k_si_002.cif
_cod_data_source_block 4
_cod_depositor_comments 'Adding full bibliography for 4084445--4084448.cif.'
_cod_original_sg_symbol_Hall -P1
_cod_database_code 4084448

loop_
_symmetry_equiv_pos_as_xyz
'x, y, z'
'-x, -y, -z'

loop_
_atom_site_label
_atom_site_type_symbol
_atom_site_fract_x
_atom_site_fract_y
_atom_site_fract_z
_atom_site_U_iso_or_equiv
_atom_site_adp_type
_atom_site_occupancy
_atom_site_symmetry_multiplicity
_atom_site_calc_flag
_atom_site_refinement_flags
_atom_site_disorder_assembly
_atom_site_disorder_group
Zr1 Zr 0.30074(3) 0.21242(2) 0.23309(2) 0.02744(11) Uani 1 1 d . . .
H1 H 0.370(3) 0.174(2) 0.311(2) 0.020(10) Uiso 1 1 d . . .
H2 H 0.333(4) 0.285(3) 0.297(3) 0.039(13) Uiso 1 1 d . . .
Zr2 Zr 0.47337(3) 0.25389(2) 0.29005(2) 0.02526(11) Uani 1 1 d . . .
O1 O 0.1397(2) 0.2731(2) 0.2883(2) 0.0486(9) Uani 1 1 d . . .
O2 O 0.2003(2) 0.1233(2) 0.32974(18) 0.0355(7) Uani 1 1 d . A .
N1 N 0.4659(3) 0.2238(2) 0.1702(2) 0.0291(8) Uani 1 1 d . . .
N2 N 0.3195(3) 0.3484(2) 0.1695(2) 0.0345(8) Uani 1 1 d . . .
N3 N 0.2766(3) 0.2044(3) 0.1275(2) 0.0380(9) Uani 1 1 d . . .
N4 N 0.3688(3) 0.0788(2) 0.1740(2) 0.0349(8) Uani 1 1 d . . .
N5 N 0.4870(3) 0.3751(2) 0.3022(2) 0.0351(8) Uani 1 1 d . . .
N6 N 0.3757(3) 0.2814(2) 0.4326(2) 0.0358(9) Uani 1 1 d . . .
N7 N 0.5470(3) 0.1896(2) 0.3543(2) 0.0320(8) Uani 1 1 d . . .
N8 N 0.6469(3) 0.2670(2) 0.2159(2) 0.0335(8) Uani 1 1 d . . .
C1 C 0.4833(3) 0.2753(3) 0.0971(3) 0.0355(10) Uani 1 1 d . . .
H1A H 0.4611 0.2493 0.0594 0.043 Uiso 1 1 calc R . .
H1B H 0.5542 0.2826 0.0689 0.043 Uiso 1 1 calc R . .
C2 C 0.4273(3) 0.3558(3) 0.1227(3) 0.0367(10) Uani 1 1 d . . .
H2A H 0.4368 0.3899 0.0740 0.044 Uiso 1 1 calc R . .
H2B H 0.4540 0.3832 0.1566 0.044 Uiso 1 1 calc R . .
C3 C 0.2655(4) 0.3531(3) 0.1152(3) 0.0434(12) Uani 1 1 d . . .
H3A H 0.2923 0.3949 0.0731 0.052 Uiso 1 1 calc R . .
H3B H 0.1957 0.3697 0.1470 0.052 Uiso 1 1 calc R . .
C4 C 0.2725(4) 0.2742(3) 0.0748(3) 0.0450(12) Uani 1 1 d . . .
H4A H 0.2149 0.2720 0.0606 0.054 Uiso 1 1 calc R . .
H4B H 0.3320 0.2708 0.0241 0.054 Uiso 1 1 calc R . .
C5 C 0.2874(4) 0.1301(3) 0.0840(3) 0.0453(12) Uani 1 1 d . . .
H5A H 0.3438 0.1316 0.0312 0.054 Uiso 1 1 calc R . .
H5B H 0.2276 0.1245 0.0735 0.054 Uiso 1 1 calc R . .
C6 C 0.3034(4) 0.0594(3) 0.1334(3) 0.0435(12) Uani 1 1 d . . .
H6A H 0.2395 0.0450 0.1747 0.052 Uiso 1 1 calc R . .
H6B H 0.3332 0.0123 0.0978 0.052 Uiso 1 1 calc R . .
C7 C 0.4692(4) 0.0907(3) 0.1128(3) 0.0389(11) Uani 1 1 d . . .
H7A H 0.4649 0.1160 0.0633 0.047 Uiso 1 1 calc R . .
H7B H 0.5071 0.0378 0.0980 0.047 Uiso 1 1 calc R . .
C8 C 0.5201(3) 0.1437(3) 0.1467(3) 0.0345(10) Uani 1 1 d . . .
H8A H 0.5267 0.1169 0.1948 0.041 Uiso 1 1 calc R . .
H8B H 0.5868 0.1511 0.1058 0.041 Uiso 1 1 calc R . .
C9 C 0.2822(4) 0.4192(3) 0.2233(3) 0.0478(13) Uani 1 1 d . . .
H9A H 0.2918 0.4688 0.1905 0.072 Uiso 1 1 calc R . .
H9B H 0.3180 0.4198 0.2588 0.072 Uiso 1 1 calc R . .
H9C H 0.2123 0.4158 0.2562 0.072 Uiso 1 1 calc R . .
C10 C 0.3763(4) 0.0093(3) 0.2257(3) 0.0412(11) Uani 1 1 d . . .
H10A H 0.4076 -0.0379 0.1917 0.062 Uiso 1 1 calc R . .
H10B H 0.3105 -0.0025 0.2639 0.062 Uiso 1 1 calc R . .
H10C H 0.4157 0.0221 0.2557 0.062 Uiso 1 1 calc R . .
C11 C 0.4229(4) 0.4153(3) 0.3761(3) 0.0469(13) Uani 1 1 d . . .
H11A H 0.3580 0.4304 0.3743 0.056 Uiso 1 1 calc R . .
H11B H 0.4510 0.4650 0.3827 0.056 Uiso 1 1 calc R . .
C12 C 0.4121(4) 0.3575(3) 0.4469(3) 0.0488(13) Uani 1 1 d . . .
H12A H 0.4762 0.3459 0.4514 0.059 Uiso 1 1 calc R . .
H12B H 0.3652 0.3822 0.4981 0.059 Uiso 1 1 calc R . .
C13 C 0.3984(4) 0.2111(3) 0.4770(3) 0.0481(13) Uani 1 1 d . . .
H13A H 0.3626 0.1651 0.4729 0.058 Uiso 1 1 calc R . .
H13B H 0.3763 0.2246 0.5349 0.058 Uiso 1 1 calc R . .
C14 C 0.5082(4) 0.1871(3) 0.4425(3) 0.0377(10) Uani 1 1 d . . .
H14A H 0.5421 0.2246 0.4621 0.045 Uiso 1 1 calc R . .
H14B H 0.5203 0.1319 0.4612 0.045 Uiso 1 1 calc R . .
C15 C 0.6519(3) 0.1688(3) 0.3212(3) 0.0376(10) Uani 1 1 d . . .
H15A H 0.6648 0.1101 0.3282 0.045 Uiso 1 1 calc R . .
H15B H 0.6827 0.1979 0.3508 0.045 Uiso 1 1 calc R . .
C16 C 0.6960(3) 0.1909(3) 0.2325(3) 0.0394(11) Uani 1 1 d . . .
H16A H 0.7667 0.1975 0.2159 0.047 Uiso 1 1 calc R . .
H16B H 0.6892 0.1468 0.2003 0.047 Uiso 1 1 calc R . .
C17 C 0.6622(4) 0.3375(3) 0.2580(3) 0.0400(11) Uani 1 1 d . . .
H17A H 0.7286 0.3558 0.2279 0.048 Uiso 1 1 calc R . .
H17B H 0.6561 0.3213 0.3133 0.048 Uiso 1 1 calc R . .
C18 C 0.5858(4) 0.4053(3) 0.2620(3) 0.0426(12) Uani 1 1 d . . .
H18A H 0.5920 0.4509 0.2930 0.051 Uiso 1 1 calc R . .
H18B H 0.5958 0.4249 0.2067 0.051 Uiso 1 1 calc R . .
C19 C 0.2670(4) 0.2926(4) 0.4623(3) 0.0525(14) Uani 1 1 d . . .
H19A H 0.2419 0.2452 0.4485 0.079 Uiso 1 1 calc R . .
H19B H 0.2484 0.3408 0.4367 0.079 Uiso 1 1 calc R . .
H19C H 0.2390 0.2992 0.5212 0.079 Uiso 1 1 calc R . .
C20 C 0.6922(4) 0.2845(4) 0.1277(3) 0.0472(13) Uani 1 1 d . . .
H20A H 0.7612 0.2946 0.1124 0.071 Uiso 1 1 calc R . .
H20B H 0.6574 0.3323 0.1149 0.071 Uiso 1 1 calc R . .
H20C H 0.6880 0.2382 0.0976 0.071 Uiso 1 1 calc R . .
C21 C 0.0954(4) 0.2969(4) 0.3703(4) 0.0581(15) Uani 1 1 d . . .
H21A H 0.1326 0.3380 0.3816 0.070 Uiso 1 1 calc R . .
H21B H 0.0918 0.2500 0.4069 0.070 Uiso 1 1 calc R . .
C22 C -0.0081(5) 0.3324(4) 0.3810(5) 0.0710(19) Uani 1 1 d . . .
H22A H -0.0551 0.3268 0.4377 0.085 Uiso 1 1 calc R . .
H22B H -0.0077 0.3901 0.3649 0.085 Uiso 1 1 calc R . .
C23 C -0.0327(4) 0.2832(4) 0.3264(4) 0.0680(19) Uani 1 1 d . . .
H23A H -0.0852 0.3110 0.3120 0.082 Uiso 1 1 calc R . .
H23B H -0.0531 0.2299 0.3508 0.082 Uiso 1 1 calc R . .
C24 C 0.0636(4) 0.2754(4) 0.2540(4) 0.0649(18) Uani 1 1 d . . .
H24A H 0.0694 0.2252 0.2241 0.078 Uiso 1 1 calc R . .
H24B H 0.0696 0.3221 0.2167 0.078 Uiso 1 1 calc R . .
C25 C 0.2105(4) 0.0852(3) 0.4013(3) 0.0384(11) Uani 1 1 d . A .
H25A H 0.1841 0.1226 0.4478 0.046 Uiso 1 1 calc R . .
H25B H 0.2802 0.0695 0.3903 0.046 Uiso 1 1 calc R . .
C26 C 0.1523(4) 0.0118(4) 0.4188(4) 0.0627(17) Uani 1 1 d . . .
H26A H 0.1836 -0.0309 0.3779 0.075 Uiso 0.288(16) 1 calc PR A 1
H26B H 0.1388 -0.0107 0.4737 0.075 Uiso 0.288(16) 1 calc PR A 1
H26C H 0.1015 0.0134 0.4746 0.075 Uiso 0.712(16) 1 calc PR A 2
H26D H 0.1956 -0.0382 0.4125 0.075 Uiso 0.712(16) 1 calc PR A 2
C27A C 0.0638(15) 0.0532(14) 0.4117(16) 0.056(8) Uani 0.288(16) 1 d P A 1
H27A H 0.0290 0.0911 0.4568 0.067 Uiso 0.288(16) 1 calc PR A 1
H27B H 0.0182 0.0141 0.4099 0.067 Uiso 0.288(16) 1 calc PR A 1
C27B C 0.1028(6) 0.0155(5) 0.3537(5) 0.045(2) Uani 0.712(16) 1 d P A 2
H27C H 0.1404 -0.0199 0.3070 0.054 Uiso 0.712(16) 1 calc PR A 2
H27D H 0.0341 0.0007 0.3784 0.054 Uiso 0.712(16) 1 calc PR A 2
C28 C 0.1082(4) 0.0981(4) 0.3312(3) 0.0531(15) Uani 1 1 d . . .
H28A H 0.1200 0.0621 0.2852 0.064 Uiso 0.288(16) 1 calc PR A 1
H28B H 0.0644 0.1454 0.3284 0.064 Uiso 0.288(16) 1 calc PR A 1
H28C H 0.0522 0.1306 0.3706 0.064 Uiso 0.712(16) 1 calc PR A 2
H28D H 0.1058 0.1059 0.2770 0.064 Uiso 0.712(16) 1 calc PR A 2
Cl1 Cl 0.03131(9) 0.04789(8) 0.17587(7) 0.0398(3) Uani 1 1 d . . .
Cl2 Cl -0.22281(9) 0.02097(7) 0.03582(8) 0.0382(3) Uani 1 1 d . . .
Cl3 Cl -0.30325(8) 0.37514(7) -0.07541(7) 0.0349(2) Uani 1 1 d . . .
Cl4 Cl 0.03241(12) 0.38966(11) -0.33591(8) 0.0684(5) Uani 1 1 d . . .
Cl5 Cl 0.23829(10) 0.06533(10) -0.31371(10) 0.0645(5) Uani 1 1 d . . .
Cl6 Cl 0.42221(8) 0.17507(7) -0.13934(7) 0.0378(3) Uani 1 1 d . . .
Cl7 Cl 0.21096(8) 0.52228(7) -0.06391(8) 0.0410(3) Uani 1 1 d . . .
Cl8 Cl -0.08628(10) 0.43814(7) 0.20543(7) 0.0437(3) Uani 1 1 d . . .
C29 C -0.0185(3) 0.1791(2) -0.0003(2) 0.0221(8) Uani 1 1 d . . .
C30 C 0.0182(3) 0.1503(2) 0.0575(2) 0.0264(8) Uani 1 1 d . . .
H30 H 0.0686 0.1770 0.0639 0.032 Uiso 1 1 calc R . .
C31 C -0.0177(3) 0.0834(3) 0.1055(2) 0.0279(9) Uani 1 1 d . . .
C32 C -0.0913(3) 0.0430(3) 0.0994(3) 0.0291(9) Uani 1 1 d . . .
H32 H -0.1159 -0.0025 0.1327 0.035 Uiso 1 1 calc R . .
C33 C -0.1279(3) 0.0716(2) 0.0430(3) 0.0270(8) Uani 1 1 d . . .
C34 C -0.0925(3) 0.1376(2) -0.0069(2) 0.0234(8) Uani 1 1 d . . .
H34 H -0.1189 0.1546 -0.0458 0.028 Uiso 1 1 calc R . .
C35 C -0.0256(3) 0.2939(2) -0.1134(2) 0.0223(8) Uani 1 1 d . . .
C36 C -0.1268(3) 0.3125(2) -0.0789(2) 0.0230(8) Uani 1 1 d . . .
H36 H -0.1624 0.2969 -0.0243 0.028 Uiso 1 1 calc R . .
C37 C -0.1767(3) 0.3527(2) -0.1212(2) 0.0258(8) Uani 1 1 d . . .
C38 C -0.1294(3) 0.3772(3) -0.2014(3) 0.0319(9) Uani 1 1 d . . .
H38 H -0.1640 0.4045 -0.2308 0.038 Uiso 1 1 calc R . .
C39 C -0.0302(4) 0.3597(3) -0.2355(3) 0.0357(10) Uani 1 1 d . . .
C40 C 0.0222(3) 0.3201(3) -0.1938(3) 0.0309(9) Uani 1 1 d . . .
H40 H 0.0913 0.3105 -0.2201 0.037 Uiso 1 1 calc R . .
C41 C 0.1423(3) 0.2100(2) -0.1205(2) 0.0255(8) Uani 1 1 d . . .
C42 C 0.1483(3) 0.1624(3) -0.1849(3) 0.0315(10) Uani 1 1 d . . .
H42 H 0.0910 0.1573 -0.1950 0.038 Uiso 1 1 calc R . .
C43 C 0.2355(3) 0.1230(3) -0.2339(3) 0.0369(11) Uani 1 1 d . . .
C44 C 0.3209(3) 0.1249(2) -0.2210(3) 0.0345(10) Uani 1 1 d . . .
H44 H 0.3802 0.0963 -0.2545 0.041 Uiso 1 1 calc R . .
C45 C 0.3152(3) 0.1707(2) -0.1571(3) 0.0271(9) Uani 1 1 d . . .
C46 C 0.2293(3) 0.2131(2) -0.1080(2) 0.0247(8) Uani 1 1 d . . .
H46 H 0.2293 0.2448 -0.0652 0.030 Uiso 1 1 calc R . .
C47 C 0.0490(3) 0.3299(2) -0.0111(2) 0.0241(8) Uani 1 1 d . . .
C48 C 0.1161(3) 0.3862(2) -0.0516(3) 0.0261(8) Uani 1 1 d . . .
H48 H 0.1573 0.3782 -0.1070 0.031 Uiso 1 1 calc R . .
C49 C 0.1238(3) 0.4542(2) -0.0124(3) 0.0278(9) Uani 1 1 d . . .
C50 C 0.0636(3) 0.4708(2) 0.0675(3) 0.0287(9) Uani 1 1 d . . .
H50 H 0.0689 0.5175 0.0937 0.034 Uiso 1 1 calc R . .
C51 C -0.0042(3) 0.4160(3) 0.1067(3) 0.0302(9) Uani 1 1 d . . .
C52 C -0.0117(3) 0.3462(2) 0.0696(2) 0.0266(8) Uani 1 1 d . . .
H52 H -0.0587 0.3094 0.0995 0.032 Uiso 1 1 calc R . .
B1 B 0.0357(3) 0.2533(3) -0.0607(3) 0.0225(9) Uani 1 1 d . . .
Cl9 Cl 0.14960(8) 0.91209(8) 0.62944(7) 0.0379(3) Uani 1 1 d . . .
Cl10 Cl 0.47818(8) 1.00020(7) 0.38803(7) 0.0360(2) Uani 1 1 d . . .
Cl11 Cl 0.53666(9) 0.55597(8) 0.10586(7) 0.0422(3) Uani 1 1 d . . .
Cl12 Cl 0.69703(8) 0.66199(7) 0.30199(7) 0.0329(2) Uani 1 1 d . . .
Cl13 Cl -0.03107(12) 0.83750(14) 0.35745(13) 0.0894(7) Uani 1 1 d . . .
Cl14 Cl 0.29935(13) 0.84699(8) 0.08682(9) 0.0588(4) Uani 1 1 d . . .
Cl15 Cl 0.10006(17) 0.47998(13) 0.4270(2) 0.1229(10) Uani 1 1 d . . .
Cl16 Cl 0.2954(2) 0.53710(10) 0.61011(10) 0.0971(8) Uani 1 1 d . . .
C53 C 0.3201(3) 0.8086(2) 0.4165(2) 0.0245(8) Uani 1 1 d . . .
C54 C 0.2471(3) 0.8245(3) 0.4939(2) 0.0285(9) Uani 1 1 d . . .
H54 H 0.1982 0.7875 0.5183 0.034 Uiso 1 1 calc R . .
C55 C 0.2458(3) 0.8932(3) 0.5349(2) 0.0283(9) Uani 1 1 d . . .
C56 C 0.3163(3) 0.9479(3) 0.5045(3) 0.0288(9) Uani 1 1 d . . .
H56 H 0.3152 0.9944 0.5339 0.035 Uiso 1 1 calc R . .
C57 C 0.3886(3) 0.9313(3) 0.4289(2) 0.0266(8) Uani 1 1 d . . .
C58 C 0.3911(3) 0.8648(2) 0.3849(2) 0.0252(8) Uani 1 1 d . . .
H58 H 0.4414 0.8569 0.3326 0.030 Uiso 1 1 calc R . .
C59 C 0.4238(3) 0.6918(2) 0.3060(2) 0.0256(8) Uani 1 1 d . . .
C60 C 0.4355(3) 0.6459(2) 0.2390(3) 0.0287(9) Uani 1 1 d . . .
H60 H 0.3805 0.6398 0.2260 0.034 Uiso 1 1 calc R . .
C61 C 0.2515(3) 0.7686(3) 0.3123(3) 0.0344(10) Uani 1 1 d . . .
C62 C 0.1493(4) 0.7842(3) 0.3499(3) 0.0471(13) Uani 1 1 d . . .
H62 H 0.1160 0.7707 0.4054 0.056 Uiso 1 1 calc R . .
C63 C 0.0967(4) 0.8192(4) 0.3065(4) 0.0551(16) Uani 1 1 d . . .
C64 C 0.1401(5) 0.8400(3) 0.2256(4) 0.0548(16) Uani 1 1 d . . .
H64 H 0.1029 0.8637 0.1967 0.066 Uiso 1 1 calc R . .
C65 C 0.2399(4) 0.8248(3) 0.1893(3) 0.0429(12) Uani 1 1 d . . .
C66 C 0.2955(4) 0.7910(3) 0.2309(3) 0.0335(10) Uani 1 1 d . . .
H66 H 0.3647 0.7832 0.2035 0.040 Uiso 1 1 calc R . .
C67 C 0.5257(3) 0.6091(2) 0.1913(3) 0.0298(9) Uani 1 1 d . . .
C68 C 0.6080(3) 0.6134(2) 0.2086(3) 0.0293(9) Uani 1 1 d . . .
H68 H 0.6699 0.5883 0.1754 0.035 Uiso 1 1 calc R . .
C69 C 0.5954(3) 0.6559(2) 0.2766(3) 0.0264(8) Uani 1 1 d . . .
C70 C 0.5068(3) 0.6949(2) 0.3244(2) 0.0261(8) Uani 1 1 d . . .
H70 H 0.5019 0.7241 0.3702 0.031 Uiso 1 1 calc R . .
C71 C 0.2655(3) 0.6567(3) 0.4230(3) 0.0346(10) Uani 1 1 d . . .
C72 C 0.2040(4) 0.6079(3) 0.4062(3) 0.0486(13) Uani 1 1 d . . .
H72 H 0.1831 0.6218 0.3634 0.058 Uiso 1 1 calc R . .
C73 C 0.1737(4) 0.5390(4) 0.4528(4) 0.0618(18) Uani 1 1 d . . .
C74 C 0.1990(5) 0.5174(3) 0.5159(4) 0.067(2) Uani 1 1 d . . .
H74 H 0.1755 0.4707 0.5477 0.081 Uiso 1 1 calc R . .
C75 C 0.2590(5) 0.5647(3) 0.5326(3) 0.0587(17) Uani 1 1 d . . .
C76 C 0.2921(4) 0.6340(3) 0.4876(3) 0.0436(12) Uani 1 1 d . . .
H76 H 0.3333 0.6662 0.5010 0.052 Uiso 1 1 calc R . .
B2 B 0.3152(3) 0.7317(3) 0.3641(3) 0.0279(10) Uani 1 1 d . . .

loop_
_atom_site_aniso_label
_atom_site_aniso_U_11
_atom_site_aniso_U_22
_atom_site_aniso_U_33
_atom_site_aniso_U_23
_atom_site_aniso_U_13
_atom_site_aniso_U_12
Zr1 0.0244(2) 0.0299(2) 0.0286(2) 0.00081(16) -0.01166(16) 0.00004(16)
Zr2 0.0256(2) 0.0246(2) 0.0248(2) -0.00184(15) -0.00943(16) 0.00078(15)
O1 0.0316(18) 0.051(2) 0.057(2) 0.0084(18) -0.0136(16) 0.0058(16)
O2 0.0303(16) 0.0446(19) 0.0357(17) 0.0063(14) -0.0171(14) -0.0068(14)
N1 0.0301(19) 0.0305(19) 0.0257(17) 0.0000(14) -0.0100(15) -0.0022(15)
N2 0.034(2) 0.033(2) 0.039(2) 0.0043(16) -0.0174(17) -0.0013(16)
N3 0.037(2) 0.046(2) 0.038(2) 0.0068(18) -0.0227(18) -0.0088(18)
N4 0.040(2) 0.032(2) 0.036(2) -0.0024(16) -0.0184(17) -0.0030(16)
N5 0.036(2) 0.029(2) 0.039(2) -0.0007(16) -0.0135(17) -0.0049(16)
N6 0.042(2) 0.036(2) 0.0284(19) -0.0044(16) -0.0126(17) -0.0006(17)
N7 0.036(2) 0.033(2) 0.0304(19) 0.0009(15) -0.0161(16) -0.0018(16)
N8 0.0275(19) 0.038(2) 0.0333(19) 0.0002(16) -0.0099(16) -0.0036(16)
C1 0.032(2) 0.045(3) 0.030(2) 0.0040(19) -0.0114(19) -0.008(2)
C2 0.039(3) 0.037(3) 0.038(2) 0.010(2) -0.018(2) -0.010(2)
C3 0.040(3) 0.049(3) 0.048(3) 0.014(2) -0.027(2) -0.004(2)
C4 0.047(3) 0.057(3) 0.043(3) 0.014(2) -0.031(2) -0.016(2)
C5 0.051(3) 0.053(3) 0.042(3) 0.003(2) -0.026(2) -0.019(3)
C6 0.047(3) 0.044(3) 0.048(3) -0.002(2) -0.025(2) -0.010(2)
C7 0.038(3) 0.042(3) 0.035(2) -0.010(2) -0.011(2) -0.001(2)
C8 0.030(2) 0.038(3) 0.032(2) -0.0071(19) -0.0089(18) 0.0017(19)
C9 0.056(3) 0.032(3) 0.052(3) 0.002(2) -0.020(3) 0.009(2)
C10 0.047(3) 0.032(3) 0.047(3) -0.006(2) -0.022(2) 0.004(2)
C11 0.059(3) 0.029(3) 0.054(3) -0.011(2) -0.024(3) 0.002(2)
C12 0.063(4) 0.044(3) 0.037(3) -0.013(2) -0.016(2) -0.003(3)
C13 0.060(3) 0.051(3) 0.033(3) 0.001(2) -0.017(2) -0.008(3)
C14 0.045(3) 0.039(3) 0.033(2) -0.0001(19) -0.020(2) -0.002(2)
C15 0.035(2) 0.037(3) 0.047(3) 0.002(2) -0.024(2) -0.002(2)
C16 0.029(2) 0.043(3) 0.046(3) -0.008(2) -0.016(2) 0.005(2)
C17 0.041(3) 0.037(3) 0.045(3) 0.000(2) -0.018(2) -0.011(2)
C18 0.045(3) 0.031(3) 0.057(3) 0.002(2) -0.024(2) -0.008(2)
C19 0.045(3) 0.065(4) 0.039(3) -0.013(3) -0.006(2) 0.001(3)
C20 0.034(3) 0.066(4) 0.039(3) 0.002(2) -0.010(2) -0.014(2)
C21 0.040(3) 0.061(4) 0.057(3) -0.003(3) -0.005(3) 0.009(3)
C22 0.041(3) 0.070(4) 0.083(5) 0.007(4) -0.009(3) 0.014(3)
C23 0.037(3) 0.074(4) 0.085(5) 0.026(4) -0.018(3) 0.001(3)
C24 0.033(3) 0.078(4) 0.085(5) 0.025(4) -0.027(3) -0.004(3)
C25 0.035(3) 0.044(3) 0.037(2) 0.008(2) -0.017(2) -0.002(2)
C26 0.043(3) 0.068(4) 0.079(4) 0.035(3) -0.028(3) -0.013(3)
C27A 0.034(10) 0.066(15) 0.071(17) 0.028(12) -0.025(11) -0.015(10)
C27B 0.032(4) 0.057(5) 0.047(5) 0.011(4) -0.015(4) -0.014(3)
C28 0.032(3) 0.081(4) 0.053(3) 0.016(3) -0.022(2) -0.023(3)
Cl1 0.0405(6) 0.0491(7) 0.0360(6) 0.0053(5) -0.0223(5) -0.0023(5)
Cl2 0.0384(6) 0.0305(6) 0.0549(7) 0.0086(5) -0.0269(5) -0.0131(5)
Cl3 0.0281(5) 0.0349(6) 0.0435(6) -0.0005(5) -0.0177(5) 0.0067(4)
Cl4 0.0690(10) 0.0980(13) 0.0311(7) 0.0234(7) -0.0103(6) -0.0269(9)
Cl5 0.0414(7) 0.0720(10) 0.0728(10) -0.0546(8) -0.0109(7) 0.0043(7)
Cl6 0.0223(5) 0.0421(6) 0.0455(6) 0.0013(5) -0.0113(5) 0.0062(4)
Cl7 0.0319(6) 0.0244(5) 0.0608(7) -0.0130(5) -0.0101(5) -0.0050(4)
Cl8 0.0515(7) 0.0408(7) 0.0331(6) -0.0151(5) -0.0097(5) 0.0005(5)
C29 0.0176(18) 0.0214(19) 0.0262(19) -0.0064(15) -0.0081(15) 0.0050(14)
C30 0.023(2) 0.029(2) 0.028(2) -0.0051(16) -0.0100(16) -0.0019(16)
C31 0.028(2) 0.031(2) 0.026(2) -0.0056(16) -0.0125(17) 0.0060(17)
C32 0.027(2) 0.026(2) 0.032(2) -0.0005(17) -0.0087(17) 0.0006(17)
C33 0.025(2) 0.022(2) 0.035(2) -0.0043(16) -0.0131(17) -0.0020(16)
C34 0.0233(19) 0.0209(19) 0.0263(19) -0.0044(15) -0.0104(16) 0.0026(15)
C35 0.0225(19) 0.0202(19) 0.0241(19) -0.0060(15) -0.0081(15) -0.0039(15)
C36 0.025(2) 0.0205(19) 0.0224(18) -0.0036(15) -0.0077(15) -0.0005(15)
C37 0.026(2) 0.0200(19) 0.034(2) -0.0038(16) -0.0143(17) -0.0002(15)
C38 0.044(3) 0.024(2) 0.033(2) 0.0026(17) -0.022(2) -0.0041(18)
C39 0.041(3) 0.042(3) 0.024(2) 0.0053(18) -0.0109(19) -0.016(2)
C40 0.026(2) 0.036(2) 0.030(2) 0.0002(18) -0.0071(17) -0.0119(18)
C41 0.0195(19) 0.0207(19) 0.031(2) -0.0041(16) -0.0034(16) -0.0029(15)
C42 0.023(2) 0.026(2) 0.043(2) -0.0141(18) -0.0086(18) -0.0028(17)
C43 0.033(2) 0.027(2) 0.041(2) -0.0189(19) -0.002(2) -0.0046(18)
C44 0.020(2) 0.021(2) 0.049(3) -0.0078(18) 0.0013(19) 0.0010(16)
C45 0.0201(19) 0.021(2) 0.036(2) 0.0025(16) -0.0072(17) -0.0004(15)
C46 0.024(2) 0.0209(19) 0.028(2) -0.0034(15) -0.0089(16) 0.0001(15)
C47 0.0204(19) 0.0225(19) 0.032(2) -0.0059(16) -0.0135(16) 0.0038(15)
C48 0.0189(19) 0.023(2) 0.036(2) -0.0076(16) -0.0115(17) 0.0049(15)
C49 0.022(2) 0.0180(19) 0.045(2) -0.0064(17) -0.0151(18) 0.0005(15)
C50 0.028(2) 0.022(2) 0.042(2) -0.0121(17) -0.0206(19) 0.0042(16)
C51 0.027(2) 0.035(2) 0.029(2) -0.0120(18) -0.0117(17) 0.0082(18)
C52 0.024(2) 0.024(2) 0.032(2) -0.0077(16) -0.0117(17) 0.0014(16)
B1 0.0156(19) 0.021(2) 0.029(2) -0.0084(17) -0.0059(17) 0.0000(16)
Cl9 0.0248(5) 0.0533(7) 0.0305(5) -0.0115(5) -0.0042(4) -0.0024(5)
Cl10 0.0324(6) 0.0337(6) 0.0361(6) -0.0051(4) -0.0058(4) -0.0068(4)
Cl11 0.0379(6) 0.0456(7) 0.0445(6) -0.0206(5) -0.0174(5) 0.0055(5)
Cl12 0.0256(5) 0.0377(6) 0.0371(6) 0.0014(4) -0.0150(4) 0.0005(4)
Cl13 0.0420(8) 0.1224(16) 0.1173(15) -0.0644(13) -0.0475(10) 0.0350(9)
Cl14 0.0992(12) 0.0396(7) 0.0612(8) 0.0111(6) -0.0562(9) -0.0144(7)
Cl15 0.0798(14) 0.0579(12) 0.229(3) -0.0249(15) -0.0520(17) -0.0245(10)
Cl16 0.189(2) 0.0480(9) 0.0460(9) 0.0096(7) -0.0405(12) 0.0001(12)
C53 0.0227(19) 0.029(2) 0.0224(19) -0.0013(16) -0.0101(16) 0.0005(16)
C54 0.022(2) 0.037(2) 0.027(2) -0.0031(17) -0.0099(16) -0.0018(17)
C55 0.0210(19) 0.038(2) 0.025(2) -0.0036(17) -0.0081(16) 0.0012(17)
C56 0.028(2) 0.031(2) 0.031(2) -0.0048(17) -0.0146(17) 0.0020(17)
C57 0.023(2) 0.030(2) 0.027(2) 0.0035(16) -0.0101(16) -0.0020(16)
C58 0.023(2) 0.027(2) 0.0232(19) 0.0000(15) -0.0075(16) 0.0004(16)
C59 0.026(2) 0.022(2) 0.028(2) 0.0037(15) -0.0089(16) -0.0023(16)
C60 0.027(2) 0.025(2) 0.035(2) -0.0007(17) -0.0116(18) -0.0045(16)
C61 0.028(2) 0.036(2) 0.044(3) -0.015(2) -0.019(2) 0.0005(18)
C62 0.031(3) 0.062(3) 0.053(3) -0.024(3) -0.022(2) 0.008(2)
C63 0.039(3) 0.058(4) 0.081(4) -0.039(3) -0.037(3) 0.014(2)
C64 0.069(4) 0.044(3) 0.076(4) -0.026(3) -0.057(3) 0.021(3)
C65 0.062(3) 0.028(2) 0.057(3) -0.007(2) -0.042(3) -0.002(2)
C66 0.038(2) 0.029(2) 0.039(2) -0.0067(18) -0.022(2) 0.0009(19)
C67 0.031(2) 0.024(2) 0.030(2) -0.0055(16) -0.0076(18) -0.0001(17)
C68 0.026(2) 0.023(2) 0.036(2) -0.0019(17) -0.0103(18) 0.0008(16)
C69 0.026(2) 0.022(2) 0.034(2) 0.0041(16) -0.0148(17) -0.0048(16)
C70 0.026(2) 0.027(2) 0.0254(19) 0.0017(16) -0.0101(16) -0.0005(16)
C71 0.027(2) 0.032(2) 0.037(2) -0.0089(19) -0.0024(18) -0.0036(18)
C72 0.033(3) 0.044(3) 0.057(3) -0.020(2) -0.003(2) -0.007(2)
C73 0.039(3) 0.039(3) 0.085(5) -0.023(3) 0.003(3) -0.012(2)
C74 0.068(4) 0.025(3) 0.066(4) -0.004(3) 0.020(3) -0.004(3)
C75 0.078(4) 0.032(3) 0.038(3) 0.000(2) 0.006(3) 0.000(3)
C76 0.052(3) 0.031(3) 0.040(3) 0.002(2) -0.009(2) -0.007(2)
B2 0.021(2) 0.035(3) 0.026(2) -0.0032(19) -0.0079(18) -0.0015(19)

loop_
_atom_type_symbol
_atom_type_description
_atom_type_scat_dispersion_real
_atom_type_scat_dispersion_imag
_atom_type_scat_source
C C 0.0033 0.0016 'International Tables Vol C Tables 4.2.6.8 and 6.1.1.4'
H H 0.0000 0.0000 'International Tables Vol C Tables 4.2.6.8 and 6.1.1.4'
B B 0.0013 0.0007 'International Tables Vol C Tables 4.2.6.8 and 6.1.1.4'
Cl Cl 0.1484 0.1585 'International Tables Vol C Tables 4.2.6.8 and 6.1.1.4'
N N 0.0061 0.0033 'International Tables Vol C Tables 4.2.6.8 and 6.1.1.4'
O O 0.0106 0.0060 'International Tables Vol C Tables 4.2.6.8 and 6.1.1.4'
Zr Zr -2.9673 0.5597 'International Tables Vol C Tables 4.2.6.8 and 6.1.1.4'

loop_
_geom_angle_atom_site_label_1
_geom_angle_atom_site_label_2
_geom_angle_atom_site_label_3
_geom_angle
N3 Zr1 N1 95.79(14)
N3 Zr1 O1 85.30(15)
N1 Zr1 O1 149.99(13)
N3 Zr1 O2 108.06(13)
N1 Zr1 O2 135.16(12)
O1 Zr1 O2 71.33(12)
N3 Zr1 N4 71.96(15)
N1 Zr1 N4 75.17(13)
O1 Zr1 N4 132.58(13)
O2 Zr1 N4 76.99(12)
N3 Zr1 N2 73.36(14)
N1 Zr1 N2 74.23(13)
O1 Zr1 N2 77.43(13)
O2 Zr1 N2 148.39(12)
N4 Zr1 N2 130.37(13)
N3 Zr1 Zr2 139.47(11)
N1 Zr1 Zr2 44.52(9)
O1 Zr1 Zr2 123.79(10)
O2 Zr1 Zr2 107.95(7)
N4 Zr1 Zr2 98.91(9)
N2 Zr1 Zr2 85.41(9)
N3 Zr1 H1 152.4(11)
N1 Zr1 H1 69.6(11)
O1 Zr1 H1 119.3(11)
O2 Zr1 H1 72.0(11)
N4 Zr1 H1 81.4(11)
N2 Zr1 H1 121.6(11)
Zr2 Zr1 H1 37.3(11)
N3 Zr1 H2 142.9(14)
N1 Zr1 H2 73.8(14)
O1 Zr1 H2 87.3(15)
O2 Zr1 H2 103.8(14)
N4 Zr1 H2 134.8(15)
N2 Zr1 H2 69.5(14)
Zr2 Zr1 H2 36.9(15)
H1 Zr1 H2 57.3(18)
N5 Zr2 N7 106.56(15)
N5 Zr2 N1 113.74(14)
N7 Zr2 N1 129.30(14)
N5 Zr2 N8 77.03(14)
N7 Zr2 N8 72.61(14)
N1 Zr2 N8 87.49(13)
N5 Zr2 N6 75.74(14)
N7 Zr2 N6 74.00(14)
N1 Zr2 N6 144.20(13)
N8 Zr2 N6 128.02(13)
N5 Zr2 Zr1 116.36(11)
N7 Zr2 Zr1 133.62(10)
N1 Zr2 Zr1 44.74(9)
N8 Zr2 Zr1 132.22(9)
N6 Zr2 Zr1 99.57(10)
N5 Zr2 H1 141.4(12)
N7 Zr2 H1 95.9(11)
N1 Zr2 H1 70.8(11)
N8 Zr2 H1 140.7(11)
N6 Zr2 H1 81.0(11)
Zr1 Zr2 H1 38.6(11)
N5 Zr2 H2 88.0(13)
N7 Zr2 H2 140.8(13)
N1 Zr2 H2 71.2(13)
N8 Zr2 H2 146.5(13)
N6 Zr2 H2 74.9(13)
Zr1 Zr2 H2 33.7(13)
H1 Zr2 H2 56.0(17)
C21 O1 C24 109.2(4)
C21 O1 Zr1 121.4(3)
C24 O1 Zr1 127.9(4)
C28 O2 C25 105.1(3)
C28 O2 Zr1 124.8(3)
C25 O2 Zr1 130.1(3)
C8 N1 C1 109.9(3)
C8 N1 Zr2 106.0(3)
C1 N1 Zr2 129.2(3)
C8 N1 Zr1 111.3(3)
C1 N1 Zr1 107.7(3)
Zr2 N1 Zr1 90.74(12)
C9 N2 C3 106.7(4)
C9 N2 C2 106.8(4)
C3 N2 C2 111.4(4)
C9 N2 Zr1 117.8(3)
C3 N2 Zr1 106.9(3)
C2 N2 Zr1 107.2(3)
C5 N3 C4 109.3(4)
C5 N3 Zr1 124.8(3)
C4 N3 Zr1 124.1(3)
C10 N4 C7 107.8(4)
C10 N4 C6 108.1(4)
C7 N4 C6 110.3(4)
C10 N4 Zr1 120.8(3)
C7 N4 Zr1 106.0(3)
C6 N4 Zr1 103.6(3)
C11 N5 C18 115.9(4)
C11 N5 Zr2 118.6(3)
C18 N5 Zr2 117.7(3)
C13 N6 C12 113.5(4)
C13 N6 C19 106.6(4)
C12 N6 C19 108.1(4)
C13 N6 Zr2 105.3(3)
C12 N6 Zr2 103.6(3)
C19 N6 Zr2 120.0(3)
C15 N7 C14 110.3(4)
C15 N7 Zr2 123.7(3)
C14 N7 Zr2 122.5(3)
C16 N8 C20 108.3(4)
C16 N8 C17 111.7(4)
C20 N8 C17 106.7(4)
C16 N8 Zr2 105.2(3)
C20 N8 Zr2 123.8(3)
C17 N8 Zr2 100.9(3)
N1 C1 C2 108.7(4)
N1 C1 H1A 109.9
C2 C1 H1A 109.9
N1 C1 H1B 109.9
C2 C1 H1B 109.9
H1A C1 H1B 108.3
C1 C2 N2 112.4(4)
C1 C2 H2A 109.1
N2 C2 H2A 109.1
C1 C2 H2B 109.1
N2 C2 H2B 109.1
H2A C2 H2B 107.8
N2 C3 C4 112.5(4)
N2 C3 H3A 109.1
C4 C3 H3A 109.1
N2 C3 H3B 109.1
C4 C3 H3B 109.1
H3A C3 H3B 107.8
N3 C4 C3 112.0(4)
N3 C4 H4A 109.2
C3 C4 H4A 109.2
N3 C4 H4B 109.2
C3 C4 H4B 109.2
H4A C4 H4B 107.9
N3 C5 C6 109.5(4)
N3 C5 H5A 109.8
C6 C5 H5A 109.8
N3 C5 H5B 109.8
C6 C5 H5B 109.8
H5A C5 H5B 108.2
N4 C6 C5 110.8(4)
N4 C6 H6A 109.5
C5 C6 H6A 109.5
N4 C6 H6B 109.5
C5 C6 H6B 109.5
H6A C6 H6B 108.1
N4 C7 C8 109.8(4)
N4 C7 H7A 109.7
C8 C7 H7A 109.7
N4 C7 H7B 109.7
C8 C7 H7B 109.7
H7A C7 H7B 108.2
N1 C8 C7 111.9(4)
N1 C8 H8A 109.2
C7 C8 H8A 109.2
N1 C8 H8B 109.2
C7 C8 H8B 109.2
H8A C8 H8B 107.9
N2 C9 H9A 109.5
N2 C9 H9B 109.5
H9A C9 H9B 109.5
N2 C9 H9C 109.5
H9A C9 H9C 109.5
H9B C9 H9C 109.5
N4 C10 H10A 109.5
N4 C10 H10B 109.5
H10A C10 H10B 109.5
N4 C10 H10C 109.5
H10A C10 H10C 109.5
H10B C10 H10C 109.5
N5 C11 C12 108.3(4)
N5 C11 H11A 110.0
C12 C11 H11A 110.0
N5 C11 H11B 110.0
C12 C11 H11B 110.0
H11A C11 H11B 108.4
N6 C12 C11 108.7(4)
N6 C12 H12A 110.0
C11 C12 H12A 110.0
N6 C12 H12B 110.0
C11 C12 H12B 110.0
H12A C12 H12B 108.3
N6 C13 C14 110.7(4)
N6 C13 H13A 109.5
C14 C13 H13A 109.5
N6 C13 H13B 109.5
C14 C13 H13B 109.5
H13A C13 H13B 108.1
N7 C14 C13 110.1(4)
N7 C14 H14A 109.6
C13 C14 H14A 109.6
N7 C14 H14B 109.6
C13 C14 H14B 109.6
H14A C14 H14B 108.2
N7 C15 C16 110.3(4)
N7 C15 H15A 109.6
C16 C15 H15A 109.6
N7 C15 H15B 109.6
C16 C15 H15B 109.6
H15A C15 H15B 108.1
N8 C16 C15 111.0(4)
N8 C16 H16A 109.4
C15 C16 H16A 109.4
N8 C16 H16B 109.4
C15 C16 H16B 109.4
H16A C16 H16B 108.0
N8 C17 C18 108.9(4)
N8 C17 H17A 109.9
C18 C17 H17A 109.9
N8 C17 H17B 109.9
C18 C17 H17B 109.9
H17A C17 H17B 108.3
N5 C18 C17 109.1(4)
N5 C18 H18A 109.9
C17 C18 H18A 109.9
N5 C18 H18B 109.9
C17 C18 H18B 109.9
H18A C18 H18B 108.3
N6 C19 H19A 109.5
N6 C19 H19B 109.5
H19A C19 H19B 109.5
N6 C19 H19C 109.5
H19A C19 H19C 109.5
H19B C19 H19C 109.5
N8 C20 H20A 109.5
N8 C20 H20B 109.5
H20A C20 H20B 109.5
N8 C20 H20C 109.5
H20A C20 H20C 109.5
H20B C20 H20C 109.5
O1 C21 C22 104.5(5)
O1 C21 H21A 110.9
C22 C21 H21A 110.9
O1 C21 H21B 110.9
C22 C21 H21B 110.9
H21A C21 H21B 108.9
C23 C22 C21 103.2(5)
C23 C22 H22A 111.1
C21 C22 H22A 111.1
C23 C22 H22B 111.1
C21 C22 H22B 111.1
H22A C22 H22B 109.1
C22 C23 C24 101.7(5)
C22 C23 H23A 111.4
C24 C23 H23A 111.4
C22 C23 H23B 111.4
C24 C23 H23B 111.4
H23A C23 H23B 109.3
O1 C24 C23 104.8(5)
O1 C24 H24A 110.8
C23 C24 H24A 110.8
O1 C24 H24B 110.8
C23 C24 H24B 110.8
H24A C24 H24B 108.9
O2 C25 C26 105.2(4)
O2 C25 H25A 110.7
C26 C25 H25A 110.7
O2 C25 H25B 110.7
C26 C25 H25B 110.7
H25A C25 H25B 108.8
C27A C26 C25 96.2(9)
C25 C26 C27B 105.3(5)
C27A C26 H26A 112.5
C25 C26 H26A 112.5
C27A C26 H26B 112.5
C25 C26 H26B 112.5
H26A C26 H26B 110.0
C25 C26 H26C 110.7
C27B C26 H26C 110.7
C25 C26 H26D 110.7
C27B C26 H26D 110.7
H26C C26 H26D 108.8
C26 C27A C28 101.6(13)
C26 C27A H27A 111.5
C28 C27A H27A 111.5
C26 C27A H27B 111.5
C28 C27A H27B 111.5
H27A C27A H27B 109.3
C28 C27B C26 100.8(6)
C28 C27B H27C 111.6
C26 C27B H27C 111.6
C28 C27B H27D 111.6
C26 C27B H27D 111.6
H27C C27B H27D 109.4
C27B C28 O2 107.9(5)
O2 C28 C27A 104.4(8)
O2 C28 H28A 110.9
C27A C28 H28A 110.9
O2 C28 H28B 110.9
C27A C28 H28B 110.9
H28A C28 H28B 108.9
C27B C28 H28C 110.1
O2 C28 H28C 110.1
C27B C28 H28D 110.1
O2 C28 H28D 110.1
H28C C28 H28D 108.4
C34 C29 C30 116.9(4)
C34 C29 B1 124.9(3)
C30 C29 B1 117.9(3)
C31 C30 C29 121.2(4)
C31 C30 H30 119.4
C29 C30 H30 119.4
C32 C31 C30 121.9(4)
C32 C31 Cl1 118.2(3)
C30 C31 Cl1 120.0(3)
C31 C32 C33 117.1(4)
C31 C32 H32 121.5
C33 C32 H32 121.5
C32 C33 C34 122.5(4)
C32 C33 Cl2 117.2(3)
C34 C33 Cl2 120.3(3)
C33 C34 C29 120.5(4)
C33 C34 H34 119.8
C29 C34 H34 119.8
C36 C35 C40 115.6(4)
C36 C35 B1 122.3(3)
C40 C35 B1 121.7(3)
C37 C36 C35 122.2(4)
C37 C36 H36 118.9
C35 C36 H36 118.9
C36 C37 C38 122.1(4)
C36 C37 Cl3 120.6(3)
C38 C37 Cl3 117.3(3)
C39 C38 C37 116.1(4)
C39 C38 H38 122.0
C37 C38 H38 122.0
C38 C39 C40 123.1(4)
C38 C39 Cl4 117.7(4)
C40 C39 Cl4 119.2(4)
C39 C40 C35 121.0(4)
C39 C40 H40 119.5
C35 C40 H40 119.5
C42 C41 C46 116.1(4)
C42 C41 B1 120.0(4)
C46 C41 B1 123.7(3)
C43 C42 C41 121.3(4)
C43 C42 H42 119.3
C41 C42 H42 119.3
C42 C43 C44 122.7(4)
C42 C43 Cl5 119.1(4)
C44 C43 Cl5 118.2(3)
C45 C44 C43 116.3(4)
C45 C44 H44 121.8
C43 C44 H44 121.8
C44 C45 C46 122.5(4)
C44 C45 Cl6 117.6(3)
C46 C45 Cl6 119.9(3)
C45 C46 C41 121.0(4)
C45 C46 H46 119.5
C41 C46 H46 119.5
C48 C47 C52 116.8(4)
C48 C47 B1 120.1(3)
C52 C47 B1 122.8(4)
C47 C48 C49 121.2(4)
C47 C48 H48 119.4
C49 C48 H48 119.4
C50 C49 C48 122.3(4)
C50 C49 Cl7 117.5(3)
C48 C49 Cl7 120.1(3)
C51 C50 C49 116.3(4)
C51 C50 H50 121.9
C49 C50 H50 121.9
C50 C51 C52 122.6(4)
C50 C51 Cl8 117.6(3)
C52 C51 Cl8 119.8(3)
C51 C52 C47 120.8(4)
C51 C52 H52 119.6
C47 C52 H52 119.6
C35 B1 C41 111.1(3)
C35 B1 C29 113.6(3)
C41 B1 C29 103.6(3)
C35 B1 C47 104.3(3)
C41 B1 C47 111.8(3)
C29 B1 C47 112.8(3)
C58 C53 C54 116.6(4)
C58 C53 B2 122.6(3)
C54 C53 B2 120.6(4)
C55 C54 C53 120.7(4)
C55 C54 H54 119.6
C53 C54 H54 119.6
C56 C55 C54 122.7(4)
C56 C55 Cl9 118.7(3)
C54 C55 Cl9 118.6(3)
C55 C56 C57 116.3(4)
C55 C56 H56 121.9
C57 C56 H56 121.9
C58 C57 C56 122.8(4)
C58 C57 Cl10 119.7(3)
C56 C57 Cl10 117.4(3)
C57 C58 C53 120.8(4)
C57 C58 H58 119.6
C53 C58 H58 119.6
C60 C59 C70 116.6(4)
C60 C59 B2 120.4(4)
C70 C59 B2 122.8(4)
C67 C60 C59 121.2(4)
C67 C60 H60 119.4
C59 C60 H60 119.4
C66 C61 C62 116.6(5)
C66 C61 B2 122.4(4)
C62 C61 B2 120.9(4)
C63 C62 C61 120.4(5)
C63 C62 H62 119.8
C61 C62 H62 119.8
C64 C63 C62 122.9(5)
C64 C63 Cl13 119.1(4)
C62 C63 Cl13 118.0(5)
C65 C64 C63 116.5(5)
C65 C64 H64 121.8
C63 C64 H64 121.8
C64 C65 C66 122.5(5)
C64 C65 Cl14 119.1(4)
C66 C65 Cl14 118.4(4)
C65 C66 C61 121.1(5)
C65 C66 H66 119.5
C61 C66 H66 119.5
C60 C67 C68 122.1(4)
C60 C67 Cl11 119.0(3)
C68 C67 Cl11 118.8(3)
C69 C68 C67 116.5(4)
C69 C68 H68 121.7
C67 C68 H68 121.7
C68 C69 C70 122.7(4)
C68 C69 Cl12 118.3(3)
C70 C69 Cl12 119.0(3)
C69 C70 C59 120.8(4)
C69 C70 H70 119.6
C59 C70 H70 119.6
C76 C71 C72 117.6(5)
C76 C71 B2 120.0(4)
C72 C71 B2 122.0(5)
C73 C72 C71 119.3(6)
C73 C72 H72 120.3
C71 C72 H72 120.3
C74 C73 C72 123.0(6)
C74 C73 Cl15 120.2(5)
C72 C73 Cl15 116.8(6)
C73 C74 C75 118.1(5)
C73 C74 H74 121.0
C75 C74 H74 121.0
C74 C75 C76 121.4(6)
C74 C75 Cl16 119.1(5)
C76 C75 Cl16 119.5(5)
C75 C76 C71 120.6(5)
C75 C76 H76 119.7
C71 C76 H76 119.7
C71 B2 C61 112.7(4)
C71 B2 C59 103.0(3)
C61 B2 C59 112.6(3)
C71 B2 C53 111.4(3)
C61 B2 C53 104.3(3)
C59 B2 C53 113.1(3)

loop_
_geom_bond_atom_site_label_1
_geom_bond_atom_site_label_2
_geom_bond_distance
Zr1 N3 2.077(4)
Zr1 N1 2.287(4)
Zr1 O1 2.355(3)
Zr1 O2 2.359(3)
Zr1 N4 2.461(4)
Zr1 N2 2.477(4)
Zr1 Zr2 3.2488(6)
Zr1 H1 2.09(4)
Zr1 H2 1.91(5)
Zr2 N5 2.072(4)
Zr2 N7 2.089(4)
Zr2 N1 2.278(3)
Zr2 N8 2.420(4)
Zr2 N6 2.437(4)
Zr2 H1 2.03(4)
Zr2 H2 2.07(5)
O1 C21 1.416(7)
O1 C24 1.485(7)
O2 C28 1.458(5)
O2 C25 1.465(5)
N1 C8 1.483(6)
N1 C1 1.484(5)
N2 C9 1.480(6)
N2 C3 1.484(6)
N2 C2 1.504(6)
N3 C5 1.455(6)
N3 C4 1.478(6)
N4 C10 1.476(6)
N4 C7 1.489(6)
N4 C6 1.490(6)
N5 C11 1.446(6)
N5 C18 1.481(6)
N6 C13 1.476(6)
N6 C12 1.488(6)
N6 C19 1.489(7)
N7 C15 1.450(6)
N7 C14 1.457(6)
N8 C16 1.484(6)
N8 C20 1.484(6)
N8 C17 1.502(6)
C1 C2 1.502(7)
C1 H1A 0.9900
C1 H1B 0.9900
C2 H2A 0.9900
C2 H2B 0.9900
C3 C4 1.502(8)
C3 H3A 0.9900
C3 H3B 0.9900
C4 H4A 0.9900
C4 H4B 0.9900
C5 C6 1.501(7)
C5 H5A 0.9900
C5 H5B 0.9900
C6 H6A 0.9900
C6 H6B 0.9900
C7 C8 1.498(6)
C7 H7A 0.9900
C7 H7B 0.9900
C8 H8A 0.9900
C8 H8B 0.9900
C9 H9A 0.9800
C9 H9B 0.9800
C9 H9C 0.9800
C10 H10A 0.9800
C10 H10B 0.9800
C10 H10C 0.9800
C11 C12 1.526(7)
C11 H11A 0.9900
C11 H11B 0.9900
C12 H12A 0.9900
C12 H12B 0.9900
C13 C14 1.526(7)
C13 H13A 0.9900
C13 H13B 0.9900
C14 H14A 0.9900
C14 H14B 0.9900
C15 C16 1.508(7)
C15 H15A 0.9900
C15 H15B 0.9900
C16 H16A 0.9900
C16 H16B 0.9900
C17 C18 1.513(7)
C17 H17A 0.9900
C17 H17B 0.9900
C18 H18A 0.9900
C18 H18B 0.9900
C19 H19A 0.9800
C19 H19B 0.9800
C19 H19C 0.9800
C20 H20A 0.9800
C20 H20B 0.9800
C20 H20C 0.9800
C21 C22 1.541(8)
C21 H21A 0.9900
C21 H21B 0.9900
C22 C23 1.471(10)
C22 H22A 0.9900
C22 H22B 0.9900
C23 C24 1.510(9)
C23 H23A 0.9900
C23 H23B 0.9900
C24 H24A 0.9900
C24 H24B 0.9900
C25 C26 1.509(8)
C25 H25A 0.9900
C25 H25B 0.9900
C26 C27A 1.48(2)
C26 C27B 1.605(10)
C26 H26A 0.9900
C26 H26B 0.9900
C26 H26C 0.9900
C26 H26D 0.9900
C27A C28 1.52(2)
C27A H27A 0.9900
C27A H27B 0.9900
C27B C28 1.414(9)
C27B H27C 0.9900
C27B H27D 0.9900
C28 H28A 0.9900
C28 H28B 0.9900
C28 H28C 0.9900
C28 H28D 0.9900
Cl1 C31 1.752(4)
Cl2 C33 1.753(4)
Cl3 C37 1.747(4)
Cl4 C39 1.748(4)
Cl5 C43 1.743(4)
Cl6 C45 1.751(4)
Cl7 C49 1.744(4)
Cl8 C51 1.746(4)
C29 C34 1.395(5)
C29 C30 1.401(6)
C29 B1 1.648(6)
C30 C31 1.387(6)
C30 H30 0.9500
C31 C32 1.374(6)
C32 C33 1.378(6)
C32 H32 0.9500
C33 C34 1.389(6)
C34 H34 0.9500
C35 C36 1.397(5)
C35 C40 1.405(6)
C35 B1 1.645(6)
C36 C37 1.376(6)
C36 H36 0.9500
C37 C38 1.393(6)
C38 C39 1.367(7)
C38 H38 0.9500
C39 C40 1.390(6)
C40 H40 0.9500
C41 C42 1.399(6)
C41 C46 1.403(6)
C41 B1 1.648(6)
C42 C43 1.377(6)
C42 H42 0.9500
C43 C44 1.381(7)
C44 C45 1.375(6)
C44 H44 0.9500
C45 C46 1.387(5)
C46 H46 0.9500
C47 C48 1.391(6)
C47 C52 1.397(6)
C47 B1 1.654(6)
C48 C49 1.394(5)
C48 H48 0.9500
C49 C50 1.384(6)
C50 C51 1.375(6)
C50 H50 0.9500
C51 C52 1.396(6)
C52 H52 0.9500
Cl9 C55 1.758(4)
Cl10 C57 1.745(4)
Cl11 C67 1.749(4)
Cl12 C69 1.754(4)
Cl13 C63 1.761(6)
Cl14 C65 1.739(6)
Cl15 C73 1.733(6)
Cl16 C75 1.714(7)
C53 C58 1.402(6)
C53 C54 1.406(5)
C53 B2 1.643(6)
C54 C55 1.380(6)
C54 H54 0.9500
C55 C56 1.376(6)
C56 C57 1.383(6)
C56 H56 0.9500
C57 C58 1.377(6)
C58 H58 0.9500
C59 C60 1.398(6)
C59 C70 1.403(6)
C59 B2 1.640(6)
C60 C67 1.381(6)
C60 H60 0.9500
C61 C66 1.396(7)
C61 C62 1.406(6)
C61 B2 1.640(7)
C62 C63 1.387(8)
C62 H62 0.9500
C63 C64 1.380(9)
C64 C65 1.371(8)
C64 H64 0.9500
C65 C66 1.390(6)
C66 H66 0.9500
C67 C68 1.386(6)
C68 C69 1.377(6)
C68 H68 0.9500
C69 C70 1.381(6)
C70 H70 0.9500
C71 C76 1.396(7)
C71 C72 1.397(7)
C71 B2 1.628(7)
C72 C73 1.388(8)
C72 H72 0.9500
C73 C74 1.354(10)
C74 C75 1.363(10)
C74 H74 0.9500
C75 C76 1.389(7)
C76 H76 0.9500

loop_
_geom_torsion_atom_site_label_1
_geom_torsion_atom_site_label_2
_geom_torsion_atom_site_label_3
_geom_torsion_atom_site_label_4
_geom_torsion
N3 Zr1 Zr2 N5 83.4(2)
N1 Zr1 Zr2 N5 97.96(17)
O1 Zr1 Zr2 N5 -45.70(16)
O2 Zr1 Zr2 N5 -124.86(15)
N4 Zr1 Zr2 N5 156.03(15)
N2 Zr1 Zr2 N5 25.85(15)
N3 Zr1 Zr2 N7 -120.9(2)
N1 Zr1 Zr2 N7 -106.33(19)
O1 Zr1 Zr2 N7 110.01(18)
O2 Zr1 Zr2 N7 30.86(16)
N4 Zr1 Zr2 N7 -48.26(17)
N2 Zr1 Zr2 N7 -178.44(17)
N3 Zr1 Zr2 N1 -14.5(2)
O1 Zr1 Zr2 N1 -143.66(17)
O2 Zr1 Zr2 N1 137.19(15)
N4 Zr1 Zr2 N1 58.07(16)
N2 Zr1 Zr2 N1 -72.11(16)
N3 Zr1 Zr2 N8 -13.0(2)
N1 Zr1 Zr2 N8 1.57(17)
O1 Zr1 Zr2 N8 -142.09(16)
O2 Zr1 Zr2 N8 138.76(15)
N4 Zr1 Zr2 N8 59.64(16)
N2 Zr1 Zr2 N8 -70.54(16)
N3 Zr1 Zr2 N6 162.2(2)
N1 Zr1 Zr2 N6 176.70(16)
O1 Zr1 Zr2 N6 33.04(14)
O2 Zr1 Zr2 N6 -46.12(13)
N4 Zr1 Zr2 N6 -125.24(13)
N2 Zr1 Zr2 N6 104.59(13)
N3 Zr1 O1 C21 177.9(4)
N1 Zr1 O1 C21 -88.7(5)
O2 Zr1 O1 C21 67.0(4)
N4 Zr1 O1 C21 117.7(4)
N2 Zr1 O1 C21 -108.1(4)
Zr2 Zr1 O1 C21 -32.5(4)
N3 Zr1 O1 C24 13.1(4)
N1 Zr1 O1 C24 106.6(5)
O2 Zr1 O1 C24 -97.7(4)
N4 Zr1 O1 C24 -47.0(5)
N2 Zr1 O1 C24 87.1(4)
Zr2 Zr1 O1 C24 162.7(4)
N3 Zr1 O2 C28 -26.6(4)
N1 Zr1 O2 C28 -145.2(4)
O1 Zr1 O2 C28 51.8(4)
N4 Zr1 O2 C28 -92.4(4)
N2 Zr1 O2 C28 60.9(5)
Zr2 Zr1 O2 C28 172.3(4)
N3 Zr1 O2 C25 157.0(4)
N1 Zr1 O2 C25 38.4(4)
O1 Zr1 O2 C25 -124.6(4)
N4 Zr1 O2 C25 91.2(4)
N2 Zr1 O2 C25 -115.6(4)
Zr2 Zr1 O2 C25 -4.1(4)
N5 Zr2 N1 C8 143.3(3)
N7 Zr2 N1 C8 3.7(3)
N8 Zr2 N1 C8 68.7(3)
N6 Zr2 N1 C8 -118.0(3)
Zr1 Zr2 N1 C8 -112.5(3)
N5 Zr2 N1 C1 9.6(4)
N7 Zr2 N1 C1 -130.1(3)
N8 Zr2 N1 C1 -65.1(4)
N6 Zr2 N1 C1 108.2(4)
Zr1 Zr2 N1 C1 113.8(4)
N5 Zr2 N1 Zr1 -104.19(15)
N7 Zr2 N1 Zr1 116.15(16)
N8 Zr2 N1 Zr1 -178.84(13)
N6 Zr2 N1 Zr1 -5.6(3)
N3 Zr1 N1 C8 -81.9(3)
O1 Zr1 N1 C8 -172.5(3)
O2 Zr1 N1 C8 41.0(3)
N4 Zr1 N1 C8 -12.3(3)
N2 Zr1 N1 C8 -152.8(3)
Zr2 Zr1 N1 C8 107.5(3)
N3 Zr1 N1 C1 38.7(3)
O1 Zr1 N1 C1 -52.0(4)
O2 Zr1 N1 C1 161.6(2)
N4 Zr1 N1 C1 108.2(3)
N2 Zr1 N1 C1 -32.2(3)
Zr2 Zr1 N1 C1 -131.9(3)
N3 Zr1 N1 Zr2 170.57(14)
O1 Zr1 N1 Zr2 79.9(3)
O2 Zr1 N1 Zr2 -66.48(19)
N4 Zr1 N1 Zr2 -119.85(14)
N2 Zr1 N1 Zr2 99.70(14)
N3 Zr1 N2 C9 142.2(4)
N1 Zr1 N2 C9 -116.6(4)
O1 Zr1 N2 C9 53.4(3)
O2 Zr1 N2 C9 44.6(4)
N4 Zr1 N2 C9 -170.5(3)
Zr2 Zr1 N2 C9 -72.7(3)
N3 Zr1 N2 C3 22.2(3)
N1 Zr1 N2 C3 123.4(3)
O1 Zr1 N2 C3 -66.6(3)
O2 Zr1 N2 C3 -75.4(4)
N4 Zr1 N2 C3 69.5(3)
Zr2 Zr1 N2 C3 167.3(3)
N3 Zr1 N2 C2 -97.4(3)
N1 Zr1 N2 C2 3.8(3)
O1 Zr1 N2 C2 173.8(3)
O2 Zr1 N2 C2 165.0(2)
N4 Zr1 N2 C2 -50.1(3)
Zr2 Zr1 N2 C2 47.7(3)
N1 Zr1 N3 C5 85.7(4)
O1 Zr1 N3 C5 -124.4(4)
O2 Zr1 N3 C5 -55.8(4)
N4 Zr1 N3 C5 13.4(4)
N2 Zr1 N3 C5 157.3(4)
Zr2 Zr1 N3 C5 95.9(4)
N1 Zr1 N3 C4 -77.1(4)
O1 Zr1 N3 C4 72.7(4)
O2 Zr1 N3 C4 141.3(4)
N4 Zr1 N3 C4 -149.5(4)
N2 Zr1 N3 C4 -5.5(4)
Zr2 Zr1 N3 C4 -67.0(4)
N3 Zr1 N4 C10 -152.8(4)
N1 Zr1 N4 C10 105.9(4)
O1 Zr1 N4 C10 -87.4(4)
O2 Zr1 N4 C10 -38.6(3)
N2 Zr1 N4 C10 159.5(3)
Zr2 Zr1 N4 C10 67.9(3)
N3 Zr1 N4 C7 84.5(3)
N1 Zr1 N4 C7 -16.8(3)
O1 Zr1 N4 C7 149.9(3)
O2 Zr1 N4 C7 -161.3(3)
N2 Zr1 N4 C7 36.8(3)
Zr2 Zr1 N4 C7 -54.8(3)
N3 Zr1 N4 C6 -31.7(3)
N1 Zr1 N4 C6 -133.0(3)
O1 Zr1 N4 C6 33.7(3)
O2 Zr1 N4 C6 82.5(3)
N2 Zr1 N4 C6 -79.4(3)
Zr2 Zr1 N4 C6 -171.0(3)
N7 Zr2 N5 C11 -79.8(4)
N1 Zr2 N5 C11 131.7(3)
N8 Zr2 N5 C11 -147.0(4)
N6 Zr2 N5 C11 -11.7(4)
Zr1 Zr2 N5 C11 82.1(4)
N7 Zr2 N5 C18 68.1(4)
N1 Zr2 N5 C18 -80.4(4)
N8 Zr2 N5 C18 1.0(3)
N6 Zr2 N5 C18 136.3(4)
Zr1 Zr2 N5 C18 -130.0(3)
N5 Zr2 N6 C13 -137.9(3)
N7 Zr2 N6 C13 -25.7(3)
N1 Zr2 N6 C13 111.1(3)
N8 Zr2 N6 C13 -77.5(3)
Zr1 Zr2 N6 C13 107.1(3)
N5 Zr2 N6 C12 -18.5(3)
N7 Zr2 N6 C12 93.7(3)
N1 Zr2 N6 C12 -129.5(3)
N8 Zr2 N6 C12 42.0(4)
Zr1 Zr2 N6 C12 -133.5(3)
N5 Zr2 N6 C19 102.0(4)
N7 Zr2 N6 C19 -145.7(4)
N1 Zr2 N6 C19 -8.9(5)
N8 Zr2 N6 C19 162.5(3)
Zr1 Zr2 N6 C19 -12.9(4)
N5 Zr2 N7 C15 -83.7(4)
N1 Zr2 N7 C15 58.1(4)
N8 Zr2 N7 C15 -13.5(3)
N6 Zr2 N7 C15 -153.1(4)
Zr1 Zr2 N7 C15 118.9(3)
N5 Zr2 N7 C14 72.9(4)
N1 Zr2 N7 C14 -145.3(3)
N8 Zr2 N7 C14 143.1(4)
N6 Zr2 N7 C14 3.5(3)
Zr1 Zr2 N7 C14 -84.5(4)
N5 Zr2 N8 C16 143.0(3)
N7 Zr2 N8 C16 30.8(3)
N1 Zr2 N8 C16 -101.9(3)
N6 Zr2 N8 C16 83.1(3)
Zr1 Zr2 N8 C16 -103.0(3)
N5 Zr2 N8 C20 -92.0(4)
N7 Zr2 N8 C20 155.8(4)
N1 Zr2 N8 C20 23.1(4)
N6 Zr2 N8 C20 -151.9(4)
Zr1 Zr2 N8 C20 22.0(4)
N5 Zr2 N8 C17 26.8(3)
N7 Zr2 N8 C17 -85.4(3)
N1 Zr2 N8 C17 141.9(3)
N6 Zr2 N8 C17 -33.1(3)
Zr1 Zr2 N8 C17 140.8(2)
C8 N1 C1 C2 179.8(4)
Zr2 N1 C1 C2 -47.8(5)
Zr1 N1 C1 C2 58.4(4)
N1 C1 C2 N2 -56.9(5)
C9 N2 C2 C1 152.8(4)
C3 N2 C2 C1 -91.1(5)
Zr1 N2 C2 C1 25.6(4)
C9 N2 C3 C4 -162.7(4)
C2 N2 C3 C4 81.1(5)
Zr1 N2 C3 C4 -35.8(5)
C5 N3 C4 C3 -177.7(4)
Zr1 N3 C4 C3 -12.5(6)
N2 C3 C4 N3 33.4(6)
C4 N3 C5 C6 173.5(4)
Zr1 N3 C5 C6 8.5(6)
C10 N4 C6 C5 176.3(4)
C7 N4 C6 C5 -66.1(5)
Zr1 N4 C6 C5 46.9(5)
N3 C5 C6 N4 -39.5(6)
C10 N4 C7 C8 -87.1(5)
C6 N4 C7 C8 155.1(4)
Zr1 N4 C7 C8 43.6(4)
C1 N1 C8 C7 -77.7(5)
Zr2 N1 C8 C7 138.8(3)
Zr1 N1 C8 C7 41.5(4)
N4 C7 C8 N1 -59.2(5)
C18 N5 C11 C12 -108.7(5)
Zr2 N5 C11 C12 39.9(5)
C13 N6 C12 C11 157.3(4)
C19 N6 C12 C11 -84.7(5)
Zr2 N6 C12 C11 43.6(5)
N5 C11 C12 N6 -56.1(6)
C12 N6 C13 C14 -69.2(5)
C19 N6 C13 C14 172.0(4)
Zr2 N6 C13 C14 43.5(4)
C15 N7 C14 C13 178.6(4)
Zr2 N7 C14 C13 19.2(5)
N6 C13 C14 N7 -43.0(5)
C14 N7 C15 C16 -166.1(4)
Zr2 N7 C15 C16 -7.0(5)
C20 N8 C16 C15 -179.0(4)
C17 N8 C16 C15 63.8(5)
Zr2 N8 C16 C15 -44.7(4)
N7 C15 C16 N8 36.5(5)
C16 N8 C17 C18 -161.6(4)
C20 N8 C17 C18 80.3(5)
Zr2 N8 C17 C18 -50.2(4)
C11 N5 C18 C17 119.3(5)
Zr2 N5 C18 C17 -29.5(5)
N8 C17 C18 N5 55.6(5)
C24 O1 C21 C22 -12.1(6)
Zr1 O1 C21 C22 -179.5(4)
O1 C21 C22 C23 33.5(7)
C21 C22 C23 C24 -40.5(6)
C21 O1 C24 C23 -13.0(6)
Zr1 O1 C24 C23 153.3(4)
C22 C23 C24 O1 33.5(6)
C28 O2 C25 C26 25.5(5)
Zr1 O2 C25 C26 -157.6(4)
O2 C25 C26 C27A -47.1(12)
O2 C25 C26 C27B -3.5(6)
C25 C26 C27A C28 49.6(15)
C27B C26 C27A C28 -56.0(12)
C27A C26 C27B C28 63.0(12)
C25 C26 C27B C28 -20.0(7)
C26 C27B C28 O2 36.9(7)
C26 C27B C28 C27A -56.1(10)
C25 O2 C28 C27B -41.4(6)
Zr1 O2 C28 C27B 141.4(5)
C25 O2 C28 C27A 6.5(12)
Zr1 O2 C28 C27A -170.7(11)
C26 C27A C28 C27B 64.5(13)
C26 C27A C28 O2 -36.6(17)
C34 C29 C30 C31 0.1(6)
B1 C29 C30 C31 -174.1(3)
C29 C30 C31 C32 -0.8(6)
C29 C30 C31 Cl1 178.9(3)
C30 C31 C32 C33 0.4(6)
Cl1 C31 C32 C33 -179.3(3)
C31 C32 C33 C34 0.7(6)
C31 C32 C33 Cl2 -179.3(3)
C32 C33 C34 C29 -1.3(6)
Cl2 C33 C34 C29 178.6(3)
C30 C29 C34 C33 0.9(5)
B1 C29 C34 C33 174.7(3)
C40 C35 C36 C37 1.0(6)
B1 C35 C36 C37 174.4(4)
C35 C36 C37 C38 0.2(6)
C35 C36 C37 Cl3 -179.7(3)
C36 C37 C38 C39 -0.6(6)
Cl3 C37 C38 C39 179.3(3)
C37 C38 C39 C40 -0.2(7)
C37 C38 C39 Cl4 -179.7(3)
C38 C39 C40 C35 1.5(7)
Cl4 C39 C40 C35 -179.0(3)
C36 C35 C40 C39 -1.8(6)
B1 C35 C40 C39 -175.2(4)
C46 C41 C42 C43 -1.6(6)
B1 C41 C42 C43 -177.4(4)
C41 C42 C43 C44 2.7(7)
C41 C42 C43 Cl5 -179.4(4)
C42 C43 C44 C45 -1.7(7)
Cl5 C43 C44 C45 -179.6(3)
C43 C44 C45 C46 -0.3(6)
C43 C44 C45 Cl6 -179.6(3)
C44 C45 C46 C41 1.3(6)
Cl6 C45 C46 C41 -179.4(3)
C42 C41 C46 C45 -0.3(6)
B1 C41 C46 C45 175.3(4)
C52 C47 C48 C49 2.0(6)
B1 C47 C48 C49 175.6(4)
C47 C48 C49 C50 -2.3(6)
C47 C48 C49 Cl7 178.2(3)
C48 C49 C50 C51 0.6(6)
Cl7 C49 C50 C51 -179.9(3)
C49 C50 C51 C52 1.3(6)
C49 C50 C51 Cl8 -176.2(3)
C50 C51 C52 C47 -1.6(6)
Cl8 C51 C52 C47 175.9(3)
C48 C47 C52 C51 -0.1(6)
B1 C47 C52 C51 -173.6(4)
C36 C35 B1 C41 160.4(3)
C40 C35 B1 C41 -26.6(5)
C36 C35 B1 C29 44.2(5)
C40 C35 B1 C29 -142.9(4)
C36 C35 B1 C47 -79.0(4)
C40 C35 B1 C47 94.0(4)
C42 C41 B1 C35 -43.9(5)
C46 C41 B1 C35 140.7(4)
C42 C41 B1 C29 78.3(5)
C46 C41 B1 C29 -97.1(4)
C42 C41 B1 C47 -159.9(4)
C46 C41 B1 C47 24.6(5)
C34 C29 B1 C35 17.5(5)
C30 C29 B1 C35 -168.7(3)
C34 C29 B1 C41 -103.1(4)
C30 C29 B1 C41 70.7(4)
C34 C29 B1 C47 135.9(4)
C30 C29 B1 C47 -50.4(4)
C48 C47 B1 C35 -74.6(4)
C52 C47 B1 C35 98.7(4)
C48 C47 B1 C41 45.5(5)
C52 C47 B1 C41 -141.2(4)
C48 C47 B1 C29 161.8(3)
C52 C47 B1 C29 -25.0(5)
C58 C53 C54 C55 1.3(6)
B2 C53 C54 C55 -173.8(4)
C53 C54 C55 C56 -2.4(7)
C53 C54 C55 Cl9 177.2(3)
C54 C55 C56 C57 1.4(6)
Cl9 C55 C56 C57 -178.2(3)
C55 C56 C57 C58 0.6(6)
C55 C56 C57 Cl10 179.1(3)
C56 C57 C58 C53 -1.6(6)
Cl10 C57 C58 C53 179.9(3)
C54 C53 C58 C57 0.6(6)
B2 C53 C58 C57 175.6(4)
C70 C59 C60 C67 -3.2(6)
B2 C59 C60 C67 -177.4(4)
C66 C61 C62 C63 0.9(7)
B2 C61 C62 C63 176.7(5)
C61 C62 C63 C64 0.3(8)
C61 C62 C63 Cl13 -179.7(4)
C62 C63 C64 C65 -0.4(8)
Cl13 C63 C64 C65 179.6(4)
C63 C64 C65 C66 -0.7(7)
C63 C64 C65 Cl14 178.4(4)
C64 C65 C66 C61 2.0(7)
Cl14 C65 C66 C61 -177.1(3)
C62 C61 C66 C65 -2.0(7)
B2 C61 C66 C65 -177.7(4)
C59 C60 C67 C68 2.2(7)
C59 C60 C67 Cl11 -177.4(3)
C60 C67 C68 C69 0.5(6)
Cl11 C67 C68 C69 -179.9(3)
C67 C68 C69 C70 -2.0(6)
C67 C68 C69 Cl12 179.2(3)
C68 C69 C70 C59 1.0(6)
Cl12 C69 C70 C59 179.7(3)
C60 C59 C70 C69 1.7(6)
B2 C59 C70 C69 175.7(4)
C76 C71 C72 C73 -1.2(7)
B2 C71 C72 C73 172.0(4)
C71 C72 C73 C74 1.8(8)
C71 C72 C73 Cl15 -178.4(4)
C72 C73 C74 C75 -1.8(9)
Cl15 C73 C74 C75 178.4(4)
C73 C74 C75 C76 1.3(8)
C73 C74 C75 Cl16 -177.9(4)
C74 C75 C76 C71 -0.8(8)
Cl16 C75 C76 C71 178.4(4)
C72 C71 C76 C75 0.7(7)
B2 C71 C76 C75 -172.6(4)
C76 C71 B2 C61 -161.0(4)
C72 C71 B2 C61 26.0(6)
C76 C71 B2 C59 77.4(5)
C72 C71 B2 C59 -95.6(5)
C76 C71 B2 C53 -44.1(5)
C72 C71 B2 C53 142.9(4)
C66 C61 B2 C71 -138.6(4)
C62 C61 B2 C71 45.8(6)
C66 C61 B2 C59 -22.6(6)
C62 C61 B2 C59 161.8(4)
C66 C61 B2 C53 100.4(4)
C62 C61 B2 C53 -75.2(5)
C60 C59 B2 C71 81.3(5)
C70 C59 B2 C71 -92.5(4)
C60 C59 B2 C61 -40.4(5)
C70 C59 B2 C61 145.8(4)
C60 C59 B2 C53 -158.4(4)
C70 C59 B2 C53 27.8(6)
C58 C53 B2 C71 152.9(4)
C54 C53 B2 C71 -32.3(5)
C58 C53 B2 C61 -85.2(5)
C54 C53 B2 C61 89.6(4)
C58 C53 B2 C59 37.5(5)
C54 C53 B2 C59 -147.8(4)
